data_7704391
loop_
_publ_author_name
'Yang, Dongdong'
'Lu, Liping'
'Feng, Sisi'
'Zhu, Miaoli'

_publ_section_title
;
 First Ln-MOF as a trifunctional luminescent probe for the efficient
 sensing of aspartic acid, Fe<sup>3+</sup> and DMSO.
;
_journal_issue 22
_journal_name_full 'Dalton transactions (Cambridge, England : 2003)'
_journal_page_first 7514
_journal_page_last 7524
_journal_paper_doi 10.1039/d0dt00938e
_journal_volume 49
_journal_year 2020
_chemical_formula_sum 'C23 H17 O15 Sm'
_chemical_formula_weight 683.71
_space_group_crystal_system monoclinic
_space_group_IT_number 14
_space_group_name_Hall '-P 2yn'
_space_group_name_H-M_alt 'P 1 21/n 1'
_atom_sites_solution_hydrogens mixed
_audit_creation_method SHELXL-2014/7
_audit_update_record
;
2019-09-29 deposited with the CCDC.	2020-05-12 downloaded from the CCDC.
;
_cell_angle_alpha 90
_cell_angle_beta 112.0471(17)
_cell_angle_gamma 90
_cell_formula_units_Z 4
_cell_length_a 11.0358(8)
_cell_length_b 16.7709(11)
_cell_length_c 13.1223(9)
_cell_measurement_reflns_used 9599
_cell_measurement_temperature 296(2)
_cell_measurement_theta_max 28.23
_cell_measurement_theta_min 2.40
_cell_volume 2251.1(3)
_computing_cell_refinement 'Bruker SAINT'
_computing_data_collection 'Bruker APEX2'
_computing_data_reduction 'Bruker SAINT'
_computing_molecular_graphics 'Bruker SHELXTL'
_computing_publication_material 'Bruker SHELXTL'
_computing_structure_refinement 'SHELXL-2014 (Sheldrick 2014)'
_computing_structure_solution 'SHELXS-97 (Sheldrick 2008)'
_diffrn_ambient_temperature 296(2)
_diffrn_measured_fraction_theta_full 0.999
_diffrn_measured_fraction_theta_max 0.998
_diffrn_measurement_device_type 'Bruker APEX-II CCD'
_diffrn_measurement_method '\f and \w scans'
_diffrn_radiation_type MoK\a
_diffrn_radiation_wavelength 0.71073
_diffrn_reflns_av_R_equivalents 0.0609
_diffrn_reflns_av_unetI/netI 0.0677
_diffrn_reflns_Laue_measured_fraction_full 0.999
_diffrn_reflns_Laue_measured_fraction_max 0.998
_diffrn_reflns_limit_h_max 14
_diffrn_reflns_limit_h_min -14
_diffrn_reflns_limit_k_max 16
_diffrn_reflns_limit_k_min -22
_diffrn_reflns_limit_l_max 16
_diffrn_reflns_limit_l_min -17
_diffrn_reflns_number 28871
_diffrn_reflns_point_group_measured_fraction_full 0.999
_diffrn_reflns_point_group_measured_fraction_max 0.998
_diffrn_reflns_theta_full 25.242
_diffrn_reflns_theta_max 28.256
_diffrn_reflns_theta_min 2.396
_exptl_absorpt_coefficient_mu 2.694
_exptl_absorpt_correction_type multi-scan
_exptl_absorpt_process_details SADABS
_exptl_crystal_colour colorless
_exptl_crystal_density_diffrn 2.017
_exptl_crystal_description block
_exptl_crystal_F_000 1348
_exptl_crystal_size_max 0.30
_exptl_crystal_size_mid 0.25
_exptl_crystal_size_min 0.24
_exptl_transmission_factor_max 0.7457
_exptl_transmission_factor_min 0.6018
_refine_diff_density_max 1.602
_refine_diff_density_min -0.844
_refine_diff_density_rms 0.160
_refine_ls_extinction_method none
_refine_ls_goodness_of_fit_ref 0.982
_refine_ls_hydrogen_treatment constr
_refine_ls_matrix_type full
_refine_ls_number_parameters 354
_refine_ls_number_reflns 5572
_refine_ls_number_restraints 3
_refine_ls_restrained_S_all 0.985
_refine_ls_R_factor_all 0.0776
_refine_ls_R_factor_gt 0.0424
_refine_ls_shift/su_max 0.026
_refine_ls_shift/su_mean 0.001
_refine_ls_structure_factor_coef Fsqd
_refine_ls_weighting_details 'w=1/[\s^2^(Fo^2^)+(0.0116P)^2^+12.6596P] where P=(Fo^2^+2Fc^2^)/3'
_refine_ls_weighting_scheme calc
_refine_ls_wR_factor_gt 0.0673
_refine_ls_wR_factor_ref 0.0770
_reflns_Friedel_coverage 0.000
_reflns_number_gt 4001
_reflns_number_total 5572
_reflns_threshold_expression 'I > 2\s(I)'
_cod_data_source_file d0dt00938e2.cif
_cod_data_source_block L79+Sm-1
_cod_depositor_comments 'Adding full bibliography for 7704388--7704392.cif.'
_cod_original_sg_symbol_H-M 'P 21/n'
_cod_database_code 7704391
_shelx_shelxl_version_number 2014/7
_shelx_space_group_comment
;
The symmetry employed for this shelxl refinement is uniquely defined
by the following loop, which should always be used as a source of
symmetry information in preference to the above space-group names.
They are only intended as comments.
;

loop_
_space_group_symop_operation_xyz
'x, y, z'
'-x+1/2, y+1/2, -z+1/2'
'-x, -y, -z'
'x-1/2, -y-1/2, z-1/2'

loop_
_atom_site_label
_atom_site_type_symbol
_atom_site_fract_x
_atom_site_fract_y
_atom_site_fract_z
_atom_site_U_iso_or_equiv
_atom_site_adp_type
_atom_site_occupancy
_atom_site_site_symmetry_order
_atom_site_calc_flag
_atom_site_refinement_flags_posn
_atom_site_refinement_flags_adp
_atom_site_refinement_flags_occupancy
_atom_site_disorder_assembly
_atom_site_disorder_group
Sm1 Sm 0.75698(2) 0.00552(2) 0.51371(2) 0.01542(7) Uani 1 1 d . . . . .
C1 C 0.5061(5) 0.1256(3) 0.5226(3) 0.0184(11) Uani 1 1 d . . . . .
C2 C 0.4788(4) 0.2097(3) 0.5482(4) 0.0170(10) Uani 1 1 d . . . . .
C3 C 0.3878(5) 0.2236(3) 0.5964(4) 0.0212(11) Uani 1 1 d . . . . .
H3 H 0.3418 0.1814 0.6109 0.025 Uiso 1 1 calc R U . . .
C4 C 0.3667(5) 0.3010(3) 0.6226(4) 0.0202(11) Uani 1 1 d . . . . .
C5 C 0.2733(5) 0.3183(3) 0.6768(4) 0.0267(12) Uani 1 1 d . . . . .
C6 C 0.4317(5) 0.3639(3) 0.5997(4) 0.0222(11) Uani 1 1 d . . . . .
H6 H 0.4169 0.4155 0.6182 0.027 Uiso 1 1 calc R U . . .
C7 C 0.5194(5) 0.3504(3) 0.5488(4) 0.0188(10) Uani 1 1 d . . . . .
C8 C 0.5447(5) 0.2726(3) 0.5246(4) 0.0201(10) Uani 1 1 d . . . . .
H8 H 0.6058 0.2631 0.4928 0.024 Uiso 1 1 calc R U . . .
C9 C 0.6471(5) 0.4085(3) 0.4572(4) 0.0172(10) Uani 1 1 d . . . . .
C10 C 0.5838(5) 0.4259(3) 0.3473(4) 0.0185(10) Uani 1 1 d . . . . .
H10 H 0.4958 0.4398 0.3196 0.022 Uiso 1 1 calc R U . . .
C11 C 0.6534(4) 0.4221(3) 0.2787(4) 0.0169(10) Uani 1 1 d . . . . .
C12 C 0.5877(5) 0.4451(3) 0.1601(4) 0.0190(10) Uani 1 1 d . . . . .
C13 C 0.7850(5) 0.3991(3) 0.3206(4) 0.0183(10) Uani 1 1 d . . . . .
H13 H 0.8312 0.3951 0.2743 0.022 Uiso 1 1 calc R U . . .
C14 C 0.8453(5) 0.3826(3) 0.4310(4) 0.0176(10) Uani 1 1 d . . . . .
C15 C 0.7777(5) 0.3874(3) 0.5011(4) 0.0199(11) Uani 1 1 d . . . . .
H15 H 0.8192 0.3768 0.5758 0.024 Uiso 1 1 calc R U . . .
C16 C 1.0477(4) 0.3494(3) 0.4180(4) 0.0180(10) Uani 1 1 d . . . . .
C17 C 1.0866(4) 0.4136(3) 0.3709(4) 0.0183(10) Uani 1 1 d . . . . .
H17 H 1.0628 0.4651 0.3818 0.022 Uiso 1 1 calc R U . . .
C18 C 1.1610(4) 0.4007(3) 0.3076(4) 0.0153(10) Uani 1 1 d . . . . .
C19 C 1.1901(5) 0.4690(3) 0.2465(4) 0.0182(10) Uani 1 1 d . . . . .
C20 C 1.2023(4) 0.3235(3) 0.2967(4) 0.0172(10) Uani 1 1 d . . . . .
H20 H 1.2542 0.3145 0.2560 0.021 Uiso 1 1 calc R U . . .
C21 C 1.1652(5) 0.2601(3) 0.3471(4) 0.0193(10) Uani 1 1 d . . . . .
C22 C 1.2086(5) 0.1765(3) 0.3401(4) 0.0205(11) Uani 1 1 d . . . . .
C29 C 1.0864(5) 0.2729(3) 0.4062(4) 0.0218(11) Uani 1 1 d . . . . .
H29 H 1.0596 0.2301 0.4377 0.026 Uiso 1 1 calc R U . . .
O1 O 0.6025(3) 0.1147(2) 0.4936(3) 0.0287(9) Uani 1 1 d . . . . .
O2 O 0.4333(3) 0.07137(19) 0.5328(3) 0.0243(8) Uani 1 1 d . . . . .
O3 O 0.1980(4) 0.2584(2) 0.6777(4) 0.0439(11) Uani 1 1 d . . . . .
H3A H 0.1529 0.2708 0.7127 0.066 Uiso 1 1 calc R U . . .
O4 O 0.2670(4) 0.3831(2) 0.7158(3) 0.0425(11) Uani 1 1 d . . . . .
O5 O 0.5803(3) 0.41641(19) 0.5277(3) 0.0218(8) Uani 1 1 d . . . . .
O6 O 0.4775(3) 0.4772(2) 0.1319(3) 0.0290(9) Uani 1 1 d . . . . .
O7 O 0.6454(3) 0.4323(2) 0.0940(3) 0.0239(8) Uani 1 1 d . . . . .
O8 O 0.9749(3) 0.3608(2) 0.4825(3) 0.0241(8) Uani 1 1 d . . . . .
O9 O 1.1758(3) 0.12109(19) 0.3862(3) 0.0246(8) Uani 1 1 d . . . . .
O10 O 1.2834(4) 0.16788(19) 0.2845(3) 0.0281(8) Uani 1 1 d . . . . .
H10A H 1.2900 0.1204 0.2728 0.042 Uiso 1 1 calc R U . . .
O11 O 1.2583(3) 0.4565(2) 0.1912(3) 0.0260(8) Uani 1 1 d . . . . .
H11A H 0.6369 0.0604 0.2691 0.039 Uiso 1 1 d R U . . .
H11B H 0.5449 0.0155 0.3254 0.039 Uiso 1 1 d R U . . .
O12 O 1.1408(3) 0.53632(19) 0.2531(3) 0.0233(8) Uani 1 1 d . . . . .
O13 O 0.8684(4) 0.1130(2) 0.4476(3) 0.0409(11) Uani 1 1 d . . . . .
H13A H 0.8484 0.1198 0.3755 0.061 Uiso 1 1 d R U . . .
H13B H 0.9268 0.1201 0.4984 0.061 Uiso 1 1 d R U . . .
O14 O 0.6272(3) 0.0324(2) 0.3170(3) 0.0269(8) Uani 1 1 d . . . . .
O15 O 1.0457(5) 0.2907(3) 0.7816(4) 0.0726(16) Uani 1 1 d D . . . .
H15B H 1.0649 0.2985 0.8478 0.109 Uiso 1 1 d DR U . . .
H15A H 0.9776 0.2645 0.7556 0.109 Uiso 1 1 d DR U . . .

loop_
_atom_site_aniso_label
_atom_site_aniso_U_11
_atom_site_aniso_U_22
_atom_site_aniso_U_33
_atom_site_aniso_U_23
_atom_site_aniso_U_13
_atom_site_aniso_U_12
Sm1 0.01789(11) 0.01418(12) 0.01713(11) -0.00008(11) 0.00995(8) -0.00021(12)
C1 0.019(2) 0.020(3) 0.016(3) 0.0018(17) 0.006(2) -0.001(2)
C2 0.017(2) 0.018(2) 0.017(2) -0.0002(18) 0.0071(19) 0.0005(19)
C3 0.022(3) 0.019(3) 0.022(3) 0.0027(19) 0.008(2) 0.000(2)
C4 0.022(3) 0.024(3) 0.015(2) -0.0004(19) 0.009(2) 0.001(2)
C5 0.026(3) 0.030(3) 0.030(3) -0.001(2) 0.016(2) -0.002(2)
C6 0.025(3) 0.019(3) 0.026(3) -0.003(2) 0.014(2) 0.003(2)
C7 0.021(3) 0.015(2) 0.020(2) -0.0003(19) 0.008(2) -0.001(2)
C8 0.020(2) 0.022(3) 0.022(3) -0.0008(19) 0.012(2) 0.000(2)
C9 0.028(3) 0.013(2) 0.020(2) 0.0003(18) 0.020(2) -0.002(2)
C10 0.018(2) 0.016(2) 0.022(3) -0.0010(19) 0.009(2) 0.0005(19)
C11 0.015(2) 0.018(2) 0.017(2) 0.0024(18) 0.0047(19) 0.0013(19)
C12 0.024(3) 0.016(2) 0.017(2) 0.0015(18) 0.008(2) -0.005(2)
C13 0.023(3) 0.020(2) 0.017(2) -0.0012(19) 0.012(2) -0.003(2)
C14 0.018(2) 0.017(2) 0.021(2) 0.0001(19) 0.011(2) 0.0013(19)
C15 0.023(3) 0.021(2) 0.018(3) 0.0014(19) 0.011(2) 0.001(2)
C16 0.014(2) 0.028(3) 0.014(2) 0.0049(19) 0.0072(19) 0.003(2)
C17 0.018(2) 0.018(2) 0.020(2) 0.0015(19) 0.007(2) 0.003(2)
C18 0.014(2) 0.018(2) 0.016(2) 0.0013(18) 0.0072(19) 0.0003(19)
C19 0.017(2) 0.020(2) 0.017(2) 0.0005(18) 0.006(2) -0.003(2)
C20 0.016(2) 0.022(3) 0.015(2) 0.0014(18) 0.0067(19) 0.004(2)
C21 0.021(3) 0.016(2) 0.019(2) 0.0022(19) 0.005(2) 0.004(2)
C22 0.017(3) 0.022(3) 0.020(3) -0.003(2) 0.004(2) 0.000(2)
C29 0.023(3) 0.020(3) 0.022(3) 0.0078(19) 0.006(2) -0.001(2)
O1 0.031(2) 0.0186(19) 0.047(2) -0.0013(16) 0.0260(19) 0.0049(16)
O2 0.0250(19) 0.0142(17) 0.038(2) 0.0002(15) 0.0164(17) -0.0009(15)
O3 0.054(3) 0.033(2) 0.070(3) -0.001(2) 0.052(2) -0.004(2)
O4 0.052(3) 0.037(2) 0.056(3) -0.019(2) 0.040(2) -0.007(2)
O5 0.033(2) 0.0168(17) 0.0279(19) -0.0003(14) 0.0254(16) -0.0007(15)
O6 0.0205(18) 0.041(2) 0.0245(18) 0.0077(15) 0.0078(15) 0.0104(16)
O7 0.026(2) 0.031(2) 0.0190(18) 0.0048(15) 0.0128(15) 0.0008(16)
O8 0.019(2) 0.039(2) 0.018(2) 0.0085(15) 0.0119(16) 0.0096(15)
O9 0.031(2) 0.0159(17) 0.0279(19) 0.0057(14) 0.0124(16) 0.0002(15)
O10 0.039(2) 0.0131(17) 0.039(2) 0.0006(15) 0.0222(18) 0.0037(16)
O11 0.032(2) 0.027(2) 0.0270(19) 0.0066(15) 0.0200(17) 0.0036(16)
O12 0.027(2) 0.0144(17) 0.033(2) 0.0017(14) 0.0160(17) -0.0004(15)
O13 0.041(2) 0.041(2) 0.035(2) 0.0087(18) 0.0067(19) -0.016(2)
O14 0.0213(18) 0.038(2) 0.0223(18) 0.0074(15) 0.0098(15) -0.0036(16)
O15 0.079(4) 0.082(4) 0.084(4) -0.007(3) 0.061(3) -0.002(3)

loop_
_atom_type_symbol
_atom_type_description
_atom_type_scat_dispersion_real
_atom_type_scat_dispersion_imag
_atom_type_scat_source
C C 0.0033 0.0016 'International Tables Vol C Tables 4.2.6.8 and 6.1.1.4'
H H 0.0000 0.0000 'International Tables Vol C Tables 4.2.6.8 and 6.1.1.4'
O O 0.0106 0.0060 'International Tables Vol C Tables 4.2.6.8 and 6.1.1.4'
Sm Sm -0.1638 3.4418 'International Tables Vol C Tables 4.2.6.8 and 6.1.1.4'

loop_
_geom_angle_atom_site_label_1
_geom_angle_atom_site_label_2
_geom_angle_atom_site_label_3
_geom_angle
_geom_angle_site_symmetry_1
_geom_angle_site_symmetry_3
_geom_angle_publ_flag
O2 Sm1 O6 147.25(12) 3_656 4_666 ?
O2 Sm1 O11 94.40(12) 3_656 4_566 ?
O6 Sm1 O11 72.64(12) 4_666 4_566 ?
O2 Sm1 O7 96.97(11) 3_656 2_645 ?
O6 Sm1 O7 82.57(11) 4_666 2_645 ?
O11 Sm1 O7 149.28(12) 4_566 2_645 ?
O2 Sm1 O1 82.16(12) 3_656 . ?
O6 Sm1 O1 118.88(12) 4_666 . ?
O11 Sm1 O1 69.99(12) 4_566 . ?
O7 Sm1 O1 139.85(12) 2_645 . ?
O2 Sm1 O9 74.05(11) 3_656 3_756 ?
O6 Sm1 O9 74.07(12) 4_666 3_756 ?
O11 Sm1 O9 79.67(11) 4_566 3_756 ?
O7 Sm1 O9 76.23(11) 2_645 3_756 ?
O1 Sm1 O9 139.59(12) . 3_756 ?
O2 Sm1 O14 73.62(11) 3_656 . ?
O6 Sm1 O14 135.37(11) 4_666 . ?
O11 Sm1 O14 138.62(12) 4_566 . ?
O7 Sm1 O14 72.09(11) 2_645 . ?
O1 Sm1 O14 69.20(12) . . ?
O9 Sm1 O14 130.83(11) 3_756 . ?
O2 Sm1 O13 144.32(12) 3_656 . ?
O6 Sm1 O13 67.76(12) 4_666 . ?
O11 Sm1 O13 108.53(12) 4_566 . ?
O7 Sm1 O13 77.21(13) 2_645 . ?
O1 Sm1 O13 80.64(12) . . ?
O9 Sm1 O13 135.63(12) 3_756 . ?
O14 Sm1 O13 71.10(12) . . ?
O2 C1 O1 124.7(4) . . ?
O2 C1 C2 117.7(4) . . ?
O1 C1 C2 117.5(4) . . ?
C8 C2 C3 120.3(4) . . ?
C8 C2 C1 119.9(4) . . ?
C3 C2 C1 119.8(4) . . ?
C4 C3 C2 119.0(5) . . ?
C4 C3 H3 120.5 . . ?
C2 C3 H3 120.5 . . ?
C6 C4 C3 121.1(5) . . ?
C6 C4 C5 118.0(4) . . ?
C3 C4 C5 120.9(5) . . ?
O4 C5 O3 123.1(5) . . ?
O4 C5 C4 122.4(5) . . ?
O3 C5 C4 114.4(5) . . ?
C4 C6 C7 119.9(5) . . ?
C4 C6 H6 120.1 . . ?
C7 C6 H6 120.1 . . ?
O5 C7 C6 116.6(4) . . ?
O5 C7 C8 123.5(4) . . ?
C6 C7 C8 119.9(5) . . ?
C2 C8 C7 119.7(5) . . ?
C2 C8 H8 120.1 . . ?
C7 C8 H8 120.1 . . ?
C10 C9 C15 122.0(4) . . ?
C10 C9 O5 119.3(4) . . ?
C15 C9 O5 118.6(4) . . ?
C9 C10 C11 118.9(4) . . ?
C9 C10 H10 120.5 . . ?
C11 C10 H10 120.5 . . ?
C10 C11 C13 120.2(4) . . ?
C10 C11 C12 119.5(4) . . ?
C13 C11 C12 120.3(4) . . ?
O6 C12 O7 123.4(4) . . ?
O6 C12 C11 117.0(4) . . ?
O7 C12 C11 119.6(4) . . ?
C14 C13 C11 119.3(4) . . ?
C14 C13 H13 120.4 . . ?
C11 C13 H13 120.4 . . ?
O8 C14 C13 124.8(4) . . ?
O8 C14 C15 114.0(4) . . ?
C13 C14 C15 121.2(4) . . ?
C9 C15 C14 118.3(4) . . ?
C9 C15 H15 120.8 . . ?
C14 C15 H15 120.8 . . ?
O8 C16 C29 118.3(4) . . ?
O8 C16 C17 120.9(4) . . ?
C29 C16 C17 120.7(4) . . ?
C18 C17 C16 119.9(4) . . ?
C18 C17 H17 120.1 . . ?
C16 C17 H17 120.1 . . ?
C17 C18 C20 119.6(4) . . ?
C17 C18 C19 119.7(4) . . ?
C20 C18 C19 120.6(4) . . ?
O11 C19 O12 124.0(4) . . ?
O11 C19 C18 118.8(4) . . ?
O12 C19 C18 117.2(4) . . ?
C21 C20 C18 119.6(4) . . ?
C21 C20 H20 120.2 . . ?
C18 C20 H20 120.2 . . ?
C29 C21 C20 120.4(4) . . ?
C29 C21 C22 117.6(4) . . ?
C20 C21 C22 122.0(4) . . ?
O9 C22 O10 123.8(4) . . ?
O9 C22 C21 121.0(4) . . ?
O10 C22 C21 115.1(4) . . ?
C21 C29 C16 119.6(4) . . ?
C21 C29 H29 120.2 . . ?
C16 C29 H29 120.2 . . ?
C1 O1 Sm1 134.7(3) . . ?
C1 O2 Sm1 156.9(3) . 3_656 ?
C5 O3 H3A 109.5 . . ?
C7 O5 C9 118.6(4) . . ?
C12 O6 Sm1 153.4(3) . 4_565 ?
C12 O7 Sm1 139.7(3) . 2_655 ?
C14 O8 C16 118.0(3) . . ?
C22 O9 Sm1 145.6(3) . 3_756 ?
C22 O10 H10A 109.5 . . ?
C19 O11 Sm1 137.2(3) . 4_665 ?
Sm1 O13 H13A 119.9 . . ?
Sm1 O13 H13B 100.2 . . ?
H13A O13 H13B 135.7 . . ?
Sm1 O14 H11A 135.2 . . ?
Sm1 O14 H11B 91.6 . . ?
H11A O14 H11B 129.1 . . ?
H15B O15 H15A 110.7 . . ?

loop_
_geom_bond_atom_site_label_1
_geom_bond_atom_site_label_2
_geom_bond_distance
_geom_bond_site_symmetry_2
_geom_bond_publ_flag
Sm1 O2 2.342(3) 3_656 ?
Sm1 O6 2.362(3) 4_666 ?
Sm1 O11 2.409(3) 4_566 ?
Sm1 O7 2.409(3) 2_645 ?
Sm1 O1 2.448(3) . ?
Sm1 O9 2.460(3) 3_756 ?
Sm1 O14 2.478(3) . ?
Sm1 O13 2.513(4) . ?
C1 O2 1.254(6) . ?
C1 O1 1.270(6) . ?
C1 C2 1.507(6) . ?
C2 C8 1.380(7) . ?
C2 C3 1.393(7) . ?
C3 C4 1.386(7) . ?
C3 H3 0.9300 . ?
C4 C6 1.370(7) . ?
C4 C5 1.484(7) . ?
C5 O4 1.215(6) . ?
C5 O3 1.306(6) . ?
C6 C7 1.385(7) . ?
C6 H6 0.9300 . ?
C7 O5 1.376(6) . ?
C7 C8 1.396(6) . ?
C8 H8 0.9300 . ?
C9 C10 1.377(6) . ?
C9 C15 1.382(7) . ?
C9 O5 1.388(5) . ?
C10 C11 1.388(6) . ?
C10 H10 0.9300 . ?
C11 C13 1.400(6) . ?
C11 C12 1.499(6) . ?
C12 O6 1.252(6) . ?
C12 O7 1.273(6) . ?
C13 C14 1.377(6) . ?
C13 H13 0.9300 . ?
C14 O8 1.382(5) . ?
C14 C15 1.388(6) . ?
C15 H15 0.9300 . ?
C16 O8 1.382(5) . ?
C16 C29 1.379(7) . ?
C16 C17 1.387(6) . ?
C17 C18 1.386(6) . ?
C17 H17 0.9300 . ?
C18 C20 1.399(6) . ?
C18 C19 1.501(6) . ?
C19 O11 1.244(6) . ?
C19 O12 1.270(5) . ?
C20 C21 1.392(6) . ?
C20 H20 0.9300 . ?
C21 C29 1.382(7) . ?
C21 C22 1.495(7) . ?
C22 O9 1.235(6) . ?
C22 O10 1.298(6) . ?
C29 H29 0.9300 . ?
O2 Sm1 2.342(3) 3_656 ?
O3 H3A 0.8200 . ?
O6 Sm1 2.362(3) 4_565 ?
O7 Sm1 2.409(3) 2_655 ?
O9 Sm1 2.460(3) 3_756 ?
O10 H10A 0.8200 . ?
O11 Sm1 2.409(3) 4_665 ?
O13 H13A 0.8943 . ?
O13 H13B 0.7429 . ?
O14 H11A 0.8233 . ?
O14 H11B 0.9965 . ?
O15 H15B 0.8241 . ?
O15 H15A 0.8251 . ?

loop_
_geom_torsion_atom_site_label_1
_geom_torsion_atom_site_label_2
_geom_torsion_atom_site_label_3
_geom_torsion_atom_site_label_4
_geom_torsion
_geom_torsion_site_symmetry_1
_geom_torsion_site_symmetry_2
_geom_torsion_site_symmetry_3
_geom_torsion_site_symmetry_4
_geom_torsion_publ_flag
O2 C1 C2 C8 -171.6(4) . . . . ?
O1 C1 C2 C8 9.4(6) . . . . ?
O2 C1 C2 C3 9.0(6) . . . . ?
O1 C1 C2 C3 -170.0(4) . . . . ?
C8 C2 C3 C4 -1.4(7) . . . . ?
C1 C2 C3 C4 178.0(4) . . . . ?
C2 C3 C4 C6 1.4(7) . . . . ?
C2 C3 C4 C5 -178.4(4) . . . . ?
C6 C4 C5 O4 -11.2(8) . . . . ?
C3 C4 C5 O4 168.5(5) . . . . ?
C6 C4 C5 O3 168.0(5) . . . . ?
C3 C4 C5 O3 -12.3(7) . . . . ?
C3 C4 C6 C7 0.5(7) . . . . ?
C5 C4 C6 C7 -179.8(4) . . . . ?
C4 C6 C7 O5 179.5(4) . . . . ?
C4 C6 C7 C8 -2.3(7) . . . . ?
C3 C2 C8 C7 -0.4(7) . . . . ?
C1 C2 C8 C7 -179.8(4) . . . . ?
O5 C7 C8 C2 -179.7(4) . . . . ?
C6 C7 C8 C2 2.2(7) . . . . ?
C15 C9 C10 C11 -0.1(7) . . . . ?
O5 C9 C10 C11 176.4(4) . . . . ?
C9 C10 C11 C13 1.6(7) . . . . ?
C9 C10 C11 C12 -176.8(4) . . . . ?
C10 C11 C12 O6 9.6(7) . . . . ?
C13 C11 C12 O6 -168.8(4) . . . . ?
C10 C11 C12 O7 -171.3(4) . . . . ?
C13 C11 C12 O7 10.4(7) . . . . ?
C10 C11 C13 C14 -1.9(7) . . . . ?
C12 C11 C13 C14 176.4(4) . . . . ?
C11 C13 C14 O8 -178.8(4) . . . . ?
C11 C13 C14 C15 0.7(7) . . . . ?
C10 C9 C15 C14 -1.1(7) . . . . ?
O5 C9 C15 C14 -177.6(4) . . . . ?
O8 C14 C15 C9 -179.7(4) . . . . ?
C13 C14 C15 C9 0.7(7) . . . . ?
O8 C16 C17 C18 179.2(4) . . . . ?
C29 C16 C17 C18 2.5(7) . . . . ?
C16 C17 C18 C20 -3.5(7) . . . . ?
C16 C17 C18 C19 173.1(4) . . . . ?
C17 C18 C19 O11 179.2(4) . . . . ?
C20 C18 C19 O11 -4.3(7) . . . . ?
C17 C18 C19 O12 -2.1(6) . . . . ?
C20 C18 C19 O12 174.4(4) . . . . ?
C17 C18 C20 C21 1.7(7) . . . . ?
C19 C18 C20 C21 -174.8(4) . . . . ?
C18 C20 C21 C29 1.0(7) . . . . ?
C18 C20 C21 C22 -178.8(4) . . . . ?
C29 C21 C22 O9 -0.5(7) . . . . ?
C20 C21 C22 O9 179.3(4) . . . . ?
C29 C21 C22 O10 -179.4(4) . . . . ?
C20 C21 C22 O10 0.4(7) . . . . ?
C20 C21 C29 C16 -2.0(7) . . . . ?
C22 C21 C29 C16 177.8(4) . . . . ?
O8 C16 C29 C21 -176.5(4) . . . . ?
C17 C16 C29 C21 0.3(7) . . . . ?
O2 C1 O1 Sm1 -29.9(7) . . . . ?
C2 C1 O1 Sm1 149.1(3) . . . . ?
O1 C1 O2 Sm1 -106.0(8) . . . 3_656 ?
C2 C1 O2 Sm1 75.0(9) . . . 3_656 ?
C6 C7 O5 C9 -166.7(4) . . . . ?
C8 C7 O5 C9 15.2(7) . . . . ?
C10 C9 O5 C7 93.9(5) . . . . ?
C15 C9 O5 C7 -89.5(5) . . . . ?
O7 C12 O6 Sm1 45.4(10) . . . 4_565 ?
C11 C12 O6 Sm1 -135.5(6) . . . 4_565 ?
O6 C12 O7 Sm1 66.7(7) . . . 2_655 ?
C11 C12 O7 Sm1 -112.4(5) . . . 2_655 ?
C13 C14 O8 C16 -4.6(7) . . . . ?
C15 C14 O8 C16 175.9(4) . . . . ?
C29 C16 O8 C14 -110.8(5) . . . . ?
C17 C16 O8 C14 72.5(6) . . . . ?
O10 C22 O9 Sm1 35.1(8) . . . 3_756 ?
C21 C22 O9 Sm1 -143.8(4) . . . 3_756 ?
O12 C19 O11 Sm1 -40.9(7) . . . 4_665 ?
C18 C19 O11 Sm1 137.7(4) . . . 4_665 ?
